data_1553602
loop_
_publ_author_name
'Chen, Qiao'
'Lei, Yingjie'
'Wang, Yanfang'
'Wang, Chao'
'Wang, Yanan'
'Xu, Zhaoqing'
'Wang, Huan'
'Wang, Rui'

_publ_section_title
;
 Direct thiocyanation of ketene dithioacetals under transition-metal-free
 conditions
;
_journal_issue 3
_journal_name_full 'Organic Chemistry Frontiers'
_journal_page_first 369
_journal_paper_doi 10.1039/C6QO00676K
_journal_volume 4
_journal_year 2017
_chemical_formula_moiety 'C12 H9 N O S3'
_chemical_formula_sum 'C12 H9 N O S3'
_chemical_formula_weight 279.38
_space_group_crystal_system orthorhombic
_space_group_IT_number 60
_space_group_name_Hall '-P 2n 2ab'
_space_group_name_H-M_alt 'P b c n'
_atom_sites_solution_hydrogens geom
_atom_sites_solution_primary direct
_atom_sites_solution_secondary difmap
_audit_creation_date 2015-12-21
_audit_creation_method
;
Olex2 1.2
(compiled 2015.09.30 svn.r3233 for OlexSys, GUI svn.r5103)
;
_audit_update_record
;
2016-06-04 deposited with the CCDC.
2016-12-12 downloaded from the CCDC.
;
_cell_angle_alpha 90.00
_cell_angle_beta 90.00
_cell_angle_gamma 90.00
_cell_formula_units_Z 8
_cell_length_a 7.9629(3)
_cell_length_b 16.9905(6)
_cell_length_c 18.7808(5)
_cell_measurement_reflns_used 2062
_cell_measurement_temperature 294.06(10)
_cell_measurement_theta_max 27.0220
_cell_measurement_theta_min 3.5030
_cell_volume 2540.92(15)
_computing_cell_refinement
;
CrysAlisPro, Agilent Technologies,
Version 1.171.37.35 (release 13-08-2014 CrysAlis171 .NET)
(compiled Aug 13 2014,18:06:01)
;
_computing_data_collection
;
CrysAlisPro, Agilent Technologies,
Version 1.171.37.35 (release 13-08-2014 CrysAlis171 .NET)
(compiled Aug 13 2014,18:06:01)
;
_computing_data_reduction
;
CrysAlisPro, Agilent Technologies,
Version 1.171.37.35 (release 13-08-2014 CrysAlis171 .NET)
(compiled Aug 13 2014,18:06:01)
;
_computing_molecular_graphics 'Olex2 (Dolomanov et al., 2009)'
_computing_publication_material 'Olex2 (Dolomanov et al., 2009)'
_computing_structure_refinement 'ShelXL (Sheldrick, 2015)'
_computing_structure_solution 'ShelXS (Sheldrick, 2008)'
_diffrn_ambient_environment air
_diffrn_ambient_temperature 294.06(10)
_diffrn_detector 'CCD plate'
_diffrn_detector_area_resol_mean 16.0733
_diffrn_detector_type Eos
_diffrn_measured_fraction_theta_full 0.998
_diffrn_measured_fraction_theta_max 0.998
_diffrn_measurement_details
;
#__ type_ start__ end____ width___ exp.time_
  1 omega   20.00   52.00   1.0000    3.0000
omega____ theta____ kappa____ phi______ frames
    -      -17.1479   57.0000  150.0000 32

#__ type_ start__ end____ width___ exp.time_
  2 omega  -40.00   37.00   1.0000    3.0000
omega____ theta____ kappa____ phi______ frames
    -       20.5854  -38.0000 -180.0000 77

#__ type_ start__ end____ width___ exp.time_
  3 omega   -3.00   48.00   1.0000    3.0000
omega____ theta____ kappa____ phi______ frames
    -       20.5854  -77.0000  120.0000 51
;
_diffrn_measurement_device 'four-circle diffractometer'
_diffrn_measurement_device_type 'SuperNova, Dual, Cu at zero, Eos'
_diffrn_measurement_method '\w scans'
_diffrn_orient_matrix_UB_11 -0.0851237000
_diffrn_orient_matrix_UB_12 -0.0119197000
_diffrn_orient_matrix_UB_13 -0.0028978000
_diffrn_orient_matrix_UB_21 0.0238938000
_diffrn_orient_matrix_UB_22 -0.0395149000
_diffrn_orient_matrix_UB_23 0.0068104000
_diffrn_orient_matrix_UB_31 -0.0110254000
_diffrn_orient_matrix_UB_32 0.0062768000
_diffrn_orient_matrix_UB_33 0.0370239000
_diffrn_radiation_monochromator mirror
_diffrn_radiation_probe x-ray
_diffrn_radiation_type MoK\a
_diffrn_radiation_wavelength 0.71073
_diffrn_reflns_av_R_equivalents 0.0292
_diffrn_reflns_av_unetI/netI 0.0328
_diffrn_reflns_limit_h_max 9
_diffrn_reflns_limit_h_min -5
_diffrn_reflns_limit_k_max 20
_diffrn_reflns_limit_k_min -13
_diffrn_reflns_limit_l_max 23
_diffrn_reflns_limit_l_min -14
_diffrn_reflns_number 6634
_diffrn_reflns_theta_full 26.01
_diffrn_reflns_theta_max 26.01
_diffrn_reflns_theta_min 3.35
_diffrn_source 'SuperNova (Mo) X-ray Source'
_exptl_absorpt_coefficient_mu 0.564
_exptl_absorpt_correction_T_max 1.00000
_exptl_absorpt_correction_T_min 0.67729
_exptl_absorpt_correction_type multi-scan
_exptl_absorpt_process_details
;
CrysAlisPro, Agilent Technologies,
Version 1.171.37.35 (release 13-08-2014 CrysAlis171 .NET)
(compiled Aug 13 2014,18:06:01)
Empirical absorption correction using spherical harmonics,
 implemented in SCALE3 ABSPACK scaling algorithm.
;
_exptl_crystal_colour 'clear light colourless'
_exptl_crystal_colour_lustre clear
_exptl_crystal_colour_modifier light
_exptl_crystal_colour_primary colourless
_exptl_crystal_density_diffrn 1.461
_exptl_crystal_density_method 'not measured'
_exptl_crystal_description block
_exptl_crystal_F_000 1152
_exptl_crystal_size_max 0.24
_exptl_crystal_size_mid 0.22
_exptl_crystal_size_min 0.21
_refine_diff_density_max 0.354
_refine_diff_density_min -0.420
_refine_diff_density_rms 0.129
_refine_ls_extinction_method none
_refine_ls_goodness_of_fit_ref 1.049
_refine_ls_hydrogen_treatment constr
_refine_ls_matrix_type full
_refine_ls_number_parameters 154
_refine_ls_number_reflns 2499
_refine_ls_number_restraints 0
_refine_ls_restrained_S_all 1.049
_refine_ls_R_factor_all 0.0697
_refine_ls_R_factor_gt 0.0482
_refine_ls_shift/su_max 0.000
_refine_ls_shift/su_mean 0.000
_refine_ls_structure_factor_coef Fsqd
_refine_ls_weighting_details 'calc w=1/[\s^2^(Fo^2^)+(0.0558P)^2^+1.0550P] where P=(Fo^2^+2Fc^2^)/3'
_refine_ls_weighting_scheme calc
_refine_ls_wR_factor_gt 0.1129
_refine_ls_wR_factor_ref 0.1301
_reflns_number_gt 1824
_reflns_number_total 2499
_reflns_threshold_expression >2sigma(I)
_cod_data_source_file c6qo00676k2.cif
_cod_data_source_block leiyj1125
_cod_depositor_comments
;

2022-09-15
Z value and formula fixed to values more according to usual
chemical conventions.                 miguel
;
_cod_original_formula_sum 'C24 H18 N2 O2 S6'
_cod_original_formula_weight 558.76
_cod_original_formula_moiety '2(C12 H9 N O S3)'
_cod_original_formula_units_Z 4
_cod_original_cell_volume 2540.93(15)
_cod_database_code 1553602
_reflns_odcompleteness_completeness 99.56
_reflns_odcompleteness_iscentric 1
_reflns_odcompleteness_theta 26.32
_olex2_refinement_description
;
1. Fixed Uiso
 At 1.2 times of:
  All C(H) groups, All C(H,H) groups
2.a Secondary CH2 refined with riding coordinates:
 C10(H10A,H10B), C11(H11A,H11B)
2.b Aromatic/amide H refined with riding coordinates:
 C1(H1), C2(H2), C3(H3), C4(H4), C5(H5)
;
_olex2_submission_special_instructions 'No special instructions were received'

loop_
_space_group_symop_id
_space_group_symop_operation_xyz
1 'x, y, z'
2 '-x+1/2, -y+1/2, z+1/2'
3 'x+1/2, -y+1/2, -z'
4 '-x, y, -z+1/2'
5 '-x, -y, -z'
6 'x-1/2, y-1/2, -z-1/2'
7 '-x-1/2, y-1/2, z'
8 'x, -y, z-1/2'

loop_
_atom_site_label
_atom_site_type_symbol
_atom_site_fract_x
_atom_site_fract_y
_atom_site_fract_z
_atom_site_U_iso_or_equiv
_atom_site_adp_type
_atom_site_occupancy
_atom_site_calc_flag
_atom_site_refinement_flags_posn
S1 S 0.28290(11) 0.20142(5) 0.32784(4) 0.0566(3) Uani 1 d .
S2 S 0.22067(11) 0.32018(5) 0.21813(4) 0.0586(3) Uani 1 d .
S3 S 0.13325(10) 0.19416(4) 0.10477(4) 0.0524(2) Uani 1 d .
O1 O 0.2558(4) 0.05909(13) 0.26636(12) 0.0881(10) Uani 1 d .
N1 N 0.4393(5) 0.21640(19) 0.02958(14) 0.0800(9) Uani 1 d .
C1 C 0.3847(5) -0.00208(19) 0.12007(18) 0.0698(10) Uani 1 d .
H1 H 0.4833 0.0169 0.1402 0.084 Uiso 1 calc R
C2 C 0.3925(6) -0.0559(2) 0.06490(19) 0.0842(12) Uani 1 d .
H2 H 0.4962 -0.0726 0.0478 0.101 Uiso 1 calc R
C3 C 0.2487(7) -0.0844(2) 0.03556(19) 0.0851(14) Uani 1 d .
H3 H 0.2545 -0.1209 -0.0013 0.102 Uiso 1 calc R
C4 C 0.0941(6) -0.0597(2) 0.06016(18) 0.0824(12) Uani 1 d .
H4 H -0.0040 -0.0794 0.0400 0.099 Uiso 1 calc R
C5 C 0.0857(5) -0.00510(19) 0.11546(17) 0.0701(10) Uani 1 d .
H5 H -0.0180 0.0120 0.1322 0.084 Uiso 1 calc R
C6 C 0.2315(4) 0.02354(16) 0.14533(15) 0.0521(8) Uani 1 d .
C7 C 0.2296(4) 0.08086(18) 0.20536(14) 0.0507(7) Uani 1 d .
C8 C 0.2053(4) 0.16409(16) 0.18990(13) 0.0431(6) Uani 1 d .
C9 C 0.2319(3) 0.22105(16) 0.24028(14) 0.0418(6) Uani 1 d .
C10 C 0.2527(7) 0.3565(2) 0.3055(2) 0.1058(17) Uani 1 d .
H10A H 0.3367 0.3978 0.3034 0.127 Uiso 1 calc R
H10B H 0.1488 0.3803 0.3218 0.127 Uiso 1 calc R
C11 C 0.3023(7) 0.3025(2) 0.3545(2) 0.1024(17) Uani 1 d .
H11A H 0.2367 0.3102 0.3974 0.123 Uiso 1 calc R
H11B H 0.4189 0.3125 0.3664 0.123 Uiso 1 calc R
C12 C 0.3178(5) 0.20718(18) 0.06120(15) 0.0556(8) Uani 1 d .

loop_
_atom_site_aniso_label
_atom_site_aniso_U_11
_atom_site_aniso_U_22
_atom_site_aniso_U_33
_atom_site_aniso_U_23
_atom_site_aniso_U_13
_atom_site_aniso_U_12
S1 0.0735(6) 0.0591(5) 0.0371(4) -0.0003(3) -0.0038(4) 0.0000(4)
S2 0.0771(6) 0.0423(4) 0.0563(5) 0.0026(3) 0.0008(4) 0.0039(4)
S3 0.0649(5) 0.0530(5) 0.0392(4) 0.0066(3) -0.0062(3) 0.0031(4)
O1 0.170(3) 0.0495(13) 0.0446(12) 0.0094(10) -0.0113(14) 0.0103(15)
N1 0.092(2) 0.093(2) 0.0551(17) 0.0090(15) 0.0200(17) 0.0090(19)
C1 0.089(3) 0.056(2) 0.064(2) 0.0011(16) 0.0060(19) 0.0037(19)
C2 0.124(4) 0.060(2) 0.069(2) -0.0014(19) 0.023(2) 0.015(2)
C3 0.158(5) 0.046(2) 0.051(2) 0.0007(16) 0.013(3) -0.003(3)
C4 0.133(4) 0.056(2) 0.058(2) 0.0019(17) -0.018(2) -0.026(2)
C5 0.087(3) 0.060(2) 0.063(2) 0.0039(16) 0.0004(19) -0.0091(19)
C6 0.079(2) 0.0342(14) 0.0427(15) 0.0058(12) 0.0038(15) -0.0022(14)
C7 0.0679(19) 0.0423(16) 0.0418(16) 0.0041(13) -0.0011(14) 0.0014(14)
C8 0.0548(17) 0.0424(15) 0.0320(13) 0.0055(12) 0.0008(12) 0.0020(13)
C9 0.0443(15) 0.0427(14) 0.0382(14) 0.0058(12) 0.0046(11) 0.0027(12)
C10 0.170(5) 0.058(2) 0.088(3) -0.023(2) -0.043(3) 0.015(3)
C11 0.183(5) 0.069(3) 0.054(2) -0.0150(19) -0.018(3) -0.027(3)
C12 0.083(2) 0.0487(17) 0.0349(15) 0.0003(13) 0.0019(15) 0.0074(16)

loop_
_atom_type_symbol
_atom_type_description
_atom_type_scat_dispersion_real
_atom_type_scat_dispersion_imag
_atom_type_scat_source
C C 0.0033 0.0016 'International Tables Vol C Tables 4.2.6.8 and 6.1.1.4'
H H 0.0000 0.0000 'International Tables Vol C Tables 4.2.6.8 and 6.1.1.4'
N N 0.0061 0.0033 'International Tables Vol C Tables 4.2.6.8 and 6.1.1.4'
O O 0.0106 0.0060 'International Tables Vol C Tables 4.2.6.8 and 6.1.1.4'
S S 0.1246 0.1234 'International Tables Vol C Tables 4.2.6.8 and 6.1.1.4'

loop_
_geom_angle_atom_site_label_1
_geom_angle_atom_site_label_2
_geom_angle_atom_site_label_3
_geom_angle
C9 S1 C11 95.80(16)
C9 S2 C10 96.26(17)
C12 S3 C8 101.09(14)
C2 C1 H1 119.8
C6 C1 H1 119.8
C6 C1 C2 120.4(4)
C1 C2 H2 120.0
C3 C2 C1 120.1(4)
C3 C2 H2 120.0
C2 C3 H3 119.8
C2 C3 C4 120.4(4)
C4 C3 H3 119.8
C3 C4 H4 120.2
C3 C4 C5 119.6(4)
C5 C4 H4 120.2
C4 C5 H5 120.1
C6 C5 C4 119.9(4)
C6 C5 H5 120.1
C1 C6 C7 118.4(3)
C5 C6 C1 119.6(3)
C5 C6 C7 122.0(3)
O1 C7 C6 120.7(3)
O1 C7 C8 120.2(3)
C8 C7 C6 119.0(2)
C7 C8 S3 120.2(2)
C9 C8 S3 118.0(2)
C9 C8 C7 121.8(2)
S1 C9 S2 115.30(16)
C8 C9 S1 123.9(2)
C8 C9 S2 120.8(2)
S2 C10 H10A 108.4
S2 C10 H10B 108.4
H10A C10 H10B 107.4
C11 C10 S2 115.7(3)
C11 C10 H10A 108.4
C11 C10 H10B 108.4
S1 C11 H11A 108.4
S1 C11 H11B 108.4
C10 C11 S1 115.6(3)
C10 C11 H11A 108.4
C10 C11 H11B 108.4
H11A C11 H11B 107.4
N1 C12 S3 177.6(3)

loop_
_geom_bond_atom_site_label_1
_geom_bond_atom_site_label_2
_geom_bond_distance
S1 C9 1.727(3)
S1 C11 1.795(4)
S2 C9 1.737(3)
S2 C10 1.772(4)
S3 C8 1.774(3)
S3 C12 1.696(4)
O1 C7 1.222(3)
N1 C12 1.146(4)
C1 H1 0.9300
C1 C2 1.383(5)
C1 C6 1.379(5)
C2 H2 0.9300
C2 C3 1.360(6)
C3 H3 0.9300
C3 C4 1.380(6)
C4 H4 0.9300
C4 C5 1.395(5)
C5 H5 0.9300
C5 C6 1.378(5)
C6 C7 1.490(4)
C7 C8 1.457(4)
C8 C9 1.370(4)
C10 H10A 0.9700
C10 H10B 0.9700
C10 C11 1.359(5)
C11 H11A 0.9700
C11 H11B 0.9700

loop_
_geom_torsion_atom_site_label_1
_geom_torsion_atom_site_label_2
_geom_torsion_atom_site_label_3
_geom_torsion_atom_site_label_4
_geom_torsion
S2 C10 C11 S1 -13.0(6)
S3 C8 C9 S1 173.78(16)
S3 C8 C9 S2 -7.9(3)
O1 C7 C8 S3 -169.5(3)
O1 C7 C8 C9 8.5(5)
C1 C2 C3 C4 0.4(6)
C1 C6 C7 O1 -77.3(4)
C1 C6 C7 C8 99.3(3)
C2 C1 C6 C5 0.3(5)
C2 C1 C6 C7 179.3(3)
C2 C3 C4 C5 0.0(5)
C3 C4 C5 C6 -0.3(5)
C4 C5 C6 C1 0.1(5)
C4 C5 C6 C7 -178.9(3)
C5 C6 C7 O1 101.7(4)
C5 C6 C7 C8 -81.6(4)
C6 C1 C2 C3 -0.6(5)
C6 C7 C8 S3 13.8(4)
C6 C7 C8 C9 -168.1(3)
C7 C8 C9 S1 -4.3(4)
C7 C8 C9 S2 174.0(2)
C8 S3 C12 N1 173(100)
C9 S1 C11 C10 8.2(5)
C9 S2 C10 C11 10.9(5)
C10 S2 C9 S1 -5.0(2)
C10 S2 C9 C8 176.5(3)
C11 S1 C9 S2 -0.5(3)
C11 S1 C9 C8 178.0(3)
C12 S3 C8 C7 -90.7(2)
C12 S3 C8 C9 91.1(2)
